data_8103690
loop_
_publ_author_name
'Boldyreva, E.V.'
'Ahsbahs, H.'
'Chernyshev, V.V.'
'Ivashevskaya, S.N.'
'Oganov, A.R.'

_publ_section_title
;
 Effect of hydrostatic pressure on the crystal structure of sodium
 oxalate: x-ray diffraction study and ab initio simulations
;
_journal_name_full 'Zeitschrift fuer Kristallographie (149,1979-)'
_journal_page_first 186
_journal_page_last 197
_journal_volume 221
_journal_year 2006
_chemical_formula_sum 'C2 Na2 O4'
_chemical_name_systematic 'Na2 C2 O4'
_space_group_IT_number 14
_symmetry_space_group_name_Hall '-P 2ybc'
_symmetry_space_group_name_H-M 'P 1 21/c 1'
_cell_angle_alpha 90
_cell_angle_beta 93.08
_cell_angle_gamma 90
_cell_formula_units_Z 2
_cell_length_a 3.482
_cell_length_b 5.262
_cell_length_c 10.432
_cell_volume 190.862
_citation_journal_id_ASTM ZEKRDZ
_cod_data_source_file Boldyreva_ZEKRDZ_2006_726.cif
_cod_data_source_block C2Na2O4
_cod_database_code 8103690

loop_
_symmetry_equiv_pos_as_xyz
x,y,z
-x,y+1/2,-z+1/2
-x,-y,-z
x,-y-1/2,z-1/2

loop_
_atom_site_label
_atom_site_type_symbol
_atom_site_fract_x
_atom_site_fract_y
_atom_site_fract_z
_atom_site_occupancy
_atom_site_U_iso_or_equiv
O1 O-2 0.159 -0.127 0.159 1 0.0
C1 C+3 0.101 0.037 0.063 1 0.0
O2 O-2 0.23 0.276 0.07 1 0.0
Na1 Na+1 0.309 0.058 0.356 1 0.0
